data_7101453
loop_
_publ_author_name
'Schaffner, Arnaud-Pierre'
'Lena, Gersande'
'Roussel, Solveig'
'Wawrezinieck, Anne'
'Aubry, Andr\'e'
'Briand, Jean-Paul'
'Didierjean, Claude'
'Guichard, Gilles'

_publ_section_title
;
 Porous 3-D honeycomb architecture by self-assembly of helical H-bonded
 molecular tapes
;
_journal_coden_ASTM CHCOFS
_journal_issue 39
_journal_name_full
;
 Chemical Communications (Cambridge, United Kingdom)
;
_journal_page_first 4069
_journal_page_last 4071
_journal_paper_doi 10.1039/b604747e
_journal_year 2006
_chemical_absolute_configuration syn
_chemical_compound_source 'synthesis as described'
_chemical_formula_moiety 'C12 H15 N3 O2'
_chemical_formula_sum 'C12 H15 N3 O2'
_chemical_formula_weight 233.27
_space_group_IT_number 169
_space_group_name_Hall 'P 61'
_space_group_name_H-M_alt 'P 61'
_symmetry_cell_setting hexagonal
_symmetry_Int_Tables_number 169
_symmetry_space_group_name_Hall 'P 61'
_symmetry_space_group_name_H-M 'P 61'
_atom_sites_solution_hydrogens geom
_atom_sites_solution_primary direct
_atom_sites_solution_secondary difmap
_audit_creation_date 2006-08-08T10:04:52-00:00
_audit_creation_method 'WinGX routine CIF_UPDATE'
_cell_angle_alpha 90
_cell_angle_beta 90
_cell_angle_gamma 120
_cell_formula_units_Z 6
_cell_length_a 15.3543(11)
_cell_length_b 15.3543(11)
_cell_length_c 9.7571(17)
_cell_measurement_reflns_used 18031
_cell_measurement_temperature 100(2)
_cell_measurement_theta_max 26.03
_cell_measurement_theta_min 2.59
_cell_measurement_wavelength 0.71073
_cell_volume 1992.1(4)
_computing_cell_refinement 'HKL Scalepack (Otwinowski & Minor 1997)'
_computing_data_collection 'Collect (Bruker AXS BV, 1997-2004)'
_computing_data_reduction 'HKL Denzo and Scalepack (Otwinowski & Minor 1997)'
_computing_molecular_graphics 'Ortep-3 for Windows (Farrugia, 1997)'
_computing_publication_material 'WinGX publication routines (Farrugia, 1999)'
_computing_structure_refinement 'SHELXL-97 (Sheldrick, 1997)'
_computing_structure_solution 'SHELXS-97 (Sheldrick, 1997)'
_diffrn_ambient_temperature 293(2)
_diffrn_detector 'CCD plate'
_diffrn_measured_fraction_theta_full 0.988
_diffrn_measured_fraction_theta_max 0.988
_diffrn_measurement_device '95mm CCD camera on \k-goniostat'
_diffrn_measurement_device_type KappaCCD
_diffrn_measurement_method 'CCD rotation images, thick slices'
_diffrn_orient_matrix_type 'by Bruker AXS Collect from scalepack cell'
_diffrn_orient_matrix_UB_11 0.1176E-3
_diffrn_orient_matrix_UB_12 -0.650669E-1
_diffrn_orient_matrix_UB_13 0.9084E-3
_diffrn_orient_matrix_UB_21 0.740591E-1
_diffrn_orient_matrix_UB_22 0.370295E-1
_diffrn_orient_matrix_UB_23 -0.178136E-1
_diffrn_orient_matrix_UB_31 0.130705E-1
_diffrn_orient_matrix_UB_32 0.71214E-2
_diffrn_orient_matrix_UB_33 0.100925
_diffrn_radiation_monochromator graphite
_diffrn_radiation_probe x-ray
_diffrn_radiation_type MoK\a
_diffrn_radiation_wavelength 0.71073
_diffrn_reflns_av_R_equivalents 0.063
_diffrn_reflns_av_unetI/netI 0.0275
_diffrn_reflns_limit_h_max 18
_diffrn_reflns_limit_h_min -18
_diffrn_reflns_limit_k_max 15
_diffrn_reflns_limit_k_min -15
_diffrn_reflns_limit_l_max 12
_diffrn_reflns_limit_l_min -12
_diffrn_reflns_number 18031
_diffrn_reflns_theta_full 26.03
_diffrn_reflns_theta_max 26.03
_diffrn_reflns_theta_min 2.59
_diffrn_source 'Enraf Nonius FR590'
_exptl_absorpt_coefficient_mu 0.082
_exptl_absorpt_correction_type none
_exptl_crystal_colour colorless
_exptl_crystal_density_diffrn 1.167
_exptl_crystal_density_method 'not measured'
_exptl_crystal_description prism
_exptl_crystal_F_000 744
_exptl_crystal_size_max 0.6
_exptl_crystal_size_mid 0.2
_exptl_crystal_size_min 0.2
_refine_diff_density_max 0.826
_refine_diff_density_min -0.353
_refine_diff_density_rms 0.083
_refine_ls_extinction_method none
_refine_ls_goodness_of_fit_ref 1.058
_refine_ls_hydrogen_treatment constr
_refine_ls_matrix_type full
_refine_ls_number_parameters 154
_refine_ls_number_reflns 1373
_refine_ls_number_restraints 1
_refine_ls_restrained_S_all 1.058
_refine_ls_R_factor_all 0.0727
_refine_ls_R_factor_gt 0.0636
_refine_ls_shift/su_max 0
_refine_ls_shift/su_mean 0
_refine_ls_structure_factor_coef Fsqd
_refine_ls_weighting_details 'calc w=1/[\s^2^(Fo^2^)+(0.1363P)^2^+0.8482P] where P=(Fo^2^+2Fc^2^)/3'
_refine_ls_weighting_scheme calc
_refine_ls_wR_factor_gt 0.174
_refine_ls_wR_factor_ref 0.1832
_reflns_number_gt 1217
_reflns_number_total 1373
_reflns_threshold_expression >2sigma(I)
_cod_data_source_file b604747e.txt
_cod_database_code 7101453

loop_
_symmetry_equiv_pos_as_xyz
'x, y, z'
'-x, -y, z+1/2'
'-y, x-y, z+1/3'
'-x+y, -x, z+2/3'
'x-y, x, z+1/6'
'y, -x+y, z+5/6'

loop_
_atom_site_label
_atom_site_type_symbol
_atom_site_fract_x
_atom_site_fract_y
_atom_site_fract_z
_atom_site_U_iso_or_equiv
_atom_site_adp_type
_atom_site_occupancy
_atom_site_symmetry_multiplicity
_atom_site_calc_flag
_atom_site_refinement_flags
C1 C 0.7682(3) 0.1802(3) 0.8443(4) 0.0209(9) Uani 1 1 d .
H1A H 0.7769 0.1733 0.9414 0.025 Uiso 1 1 calc R
H1B H 0.7197 0.1143 0.8094 0.025 Uiso 1 1 calc R
N1 N 0.8639(3) 0.2146(3) 0.7749(4) 0.0219(8) Uani 1 1 d .
C2 C 0.9553(4) 0.2470(4) 0.8552(6) 0.0357(13) Uani 1 1 d .
H2A H 0.9388 0.2379 0.9509 0.054 Uiso 1 1 calc R
H2B H 1.0017 0.3167 0.8373 0.054 Uiso 1 1 calc R
H2C H 0.9856 0.2076 0.83 0.054 Uiso 1 1 calc R
C3 C 0.8695(3) 0.2207(3) 0.6353(5) 0.0203(9) Uani 1 1 d .
O1 O 0.9497(2) 0.2554(3) 0.5739(3) 0.0276(8) Uani 1 1 d .
C4 C 0.7678(3) 0.1778(3) 0.5621(5) 0.0183(9) Uani 1 1 d .
H4 H 0.7225 0.1099 0.597 0.022 Uiso 1 1 calc R
C5 C 0.7813(3) 0.1718(3) 0.4083(4) 0.0201(9) Uani 1 1 d .
H5A H 0.8117 0.239 0.37 0.024 Uiso 1 1 calc R
H5B H 0.8274 0.1468 0.3931 0.024 Uiso 1 1 calc R
C6 C 0.6836(3) 0.1044(3) 0.3325(4) 0.0182(9) Uani 1 1 d .
C7 C 0.6508(3) 0.1418(3) 0.2273(5) 0.0206(9) Uani 1 1 d .
H7 H 0.6874 0.2097 0.205 0.025 Uiso 1 1 calc R
C8 C 0.5637(4) 0.0786(4) 0.1553(5) 0.0285(11) Uani 1 1 d .
H8 H 0.5425 0.1047 0.0851 0.034 Uiso 1 1 calc R
C9 C 0.5082(3) -0.0226(4) 0.1867(6) 0.0304(11) Uani 1 1 d .
H9 H 0.4503 -0.0648 0.1374 0.037 Uiso 1 1 calc R
C10 C 0.5399(4) -0.0605(3) 0.2928(6) 0.0285(11) Uani 1 1 d .
H10 H 0.5024 -0.1283 0.3158 0.034 Uiso 1 1 calc R
C11 C 0.6274(3) 0.0024(3) 0.3648(5) 0.0232(9) Uani 1 1 d .
H11 H 0.6485 -0.0237 0.435 0.028 Uiso 1 1 calc R
N2 N 0.7214(3) 0.2408(3) 0.5858(4) 0.0184(8) Uani 1 1 d .
H2 H 0.704 0.2601 0.5133 0.022 Uiso 1 1 calc R
C12 C 0.7029(3) 0.2722(3) 0.7060(4) 0.0158(8) Uani 1 1 d .
O2 O 0.6631(2) 0.3273(2) 0.7056(4) 0.0199(6) Uani 1 1 d .
N3 N 0.7285(3) 0.2483(3) 0.8260(4) 0.0199(8) Uani 1 1 d .
H3 H 0.7207 0.2755 0.8986 0.024 Uiso 1 1 calc R

loop_
_atom_site_aniso_label
_atom_site_aniso_U_11
_atom_site_aniso_U_22
_atom_site_aniso_U_33
_atom_site_aniso_U_23
_atom_site_aniso_U_13
_atom_site_aniso_U_12
C1 0.023(2) 0.023(2) 0.019(2) -0.0013(18) -0.0024(17) 0.0135(19)
N1 0.0214(19) 0.0240(19) 0.0200(19) -0.0011(16) -0.0029(15) 0.0111(16)
C2 0.025(2) 0.050(3) 0.027(3) -0.002(2) -0.009(2) 0.015(2)
C3 0.016(2) 0.018(2) 0.024(2) -0.0016(18) -0.0020(17) 0.0068(17)
O1 0.0190(16) 0.0330(17) 0.0267(19) -0.0057(14) -0.0018(13) 0.0100(14)
C4 0.0162(19) 0.017(2) 0.021(2) -0.0036(17) -0.0001(16) 0.0086(17)
C5 0.019(2) 0.019(2) 0.021(2) -0.0009(17) 0.0013(16) 0.0085(18)
C6 0.0201(19) 0.0166(19) 0.019(2) -0.0038(16) -0.0010(16) 0.0097(17)
C7 0.021(2) 0.0172(19) 0.024(2) -0.0019(17) -0.0021(18) 0.0102(17)
C8 0.027(2) 0.033(3) 0.031(2) -0.001(2) -0.006(2) 0.018(2)
C9 0.019(2) 0.029(2) 0.038(3) -0.006(2) -0.008(2) 0.0073(18)
C10 0.024(2) 0.017(2) 0.036(3) 0.001(2) 0.001(2) 0.0036(18)
C11 0.026(2) 0.021(2) 0.019(2) 0.0007(19) -0.0014(19) 0.0096(18)
N2 0.0190(17) 0.0209(18) 0.0178(17) 0.0010(14) 0.0020(14) 0.0119(15)
C12 0.0109(17) 0.0143(17) 0.019(2) -0.0008(17) 0.0000(16) 0.0037(15)
O2 0.0225(15) 0.0219(15) 0.0176(14) -0.0021(13) -0.0011(12) 0.0128(13)
N3 0.0266(19) 0.0217(18) 0.0146(18) -0.0004(14) 0.0020(14) 0.0145(16)

loop_
_atom_type_symbol
_atom_type_description
_atom_type_scat_dispersion_real
_atom_type_scat_dispersion_imag
_atom_type_scat_source
C C 0.0033 0.0016 'International Tables Vol C Tables 4.2.6.8 and 6.1.1.4'
H H 0 0 'International Tables Vol C Tables 4.2.6.8 and 6.1.1.4'
N N 0.0061 0.0033 'International Tables Vol C Tables 4.2.6.8 and 6.1.1.4'
O O 0.0106 0.006 'International Tables Vol C Tables 4.2.6.8 and 6.1.1.4'

loop_
_geom_angle_atom_site_label_1
_geom_angle_atom_site_label_2
_geom_angle_atom_site_label_3
_geom_angle
N1 C1 N3 113.0(3)
C3 N1 C1 120.4(4)
C3 N1 C2 119.7(4)
C1 N1 C2 119.9(4)
O1 C3 N1 122.2(4)
O1 C3 C4 123.0(4)
N1 C3 C4 114.8(4)
N2 C4 C5 108.6(4)
N2 C4 C3 111.4(3)
C5 C4 C3 110.1(4)
C6 C5 C4 113.7(4)
C7 C6 C11 118.9(4)
C7 C6 C5 121.1(4)
C11 C6 C5 120.0(4)
C8 C7 C6 120.5(4)
C9 C8 C7 120.7(4)
C8 C9 C10 119.2(4)
C9 C10 C11 120.3(4)
C10 C11 C6 120.4(4)
C12 N2 C4 128.7(4)
O2 C12 N3 119.3(4)
O2 C12 N2 119.6(4)
N3 C12 N2 121.1(3)
C12 N3 C1 125.9(3)

loop_
_geom_bond_atom_site_label_1
_geom_bond_atom_site_label_2
_geom_bond_distance
C1 N1 1.456(6)
C1 N3 1.462(6)
N1 C3 1.365(6)
N1 C2 1.460(6)
C3 O1 1.226(5)
C3 C4 1.535(6)
C4 N2 1.479(5)
C4 C5 1.524(6)
C5 C6 1.522(6)
C6 C7 1.389(6)
C6 C11 1.394(6)
C7 C8 1.387(7)
C8 C9 1.383(7)
C9 C10 1.390(7)
C10 C11 1.391(7)
N2 C12 1.352(5)
C12 O2 1.265(5)
C12 N3 1.344(5)

loop_
_cod_related_entry_id
_cod_related_entry_database
_cod_related_entry_code
1 ChemSpider 21198211
